data_1566262
loop_
_publ_author_name
'Jakub Plasil'
'Jiri Cejka'

_publ_section_title
;
 A note on the molecular water content in uranyl carbonate mineral
 andersonite
;
_journal_name_full 'Journal of GeoSciences'
_journal_page_first 181
_journal_page_last 187
_journal_paper_doi 10.3190/jgeosci.193
_journal_volume 60
_journal_year 2015
_chemical_absolute_configuration .
_chemical_formula_sum 'C3 H10.492 Ca Na2 O16.246 U'
_chemical_formula_weight 630.62
_space_group_IT_number 166
_space_group_name_Hall '-R 3 2"'
_space_group_name_H-M_alt 'R -3 m :H'
_symmetry_cell_setting trigonal
_symmetry_space_group_name_Hall '-R 3 2"'
_symmetry_space_group_name_H-M 'R -3 m :H'
_cell_angle_alpha 90
_cell_angle_beta 90
_cell_angle_gamma 120
_cell_formula_units_Z 18
_cell_length_a 17.8589(6)
_cell_length_b 17.8589(6)
_cell_length_c 23.6935(8)
_cell_measurement_reflns_used 11914
_cell_measurement_temperature 293
_cell_measurement_theta_max 27.82
_cell_measurement_theta_min 3.12
_cell_volume 6544.4(4)
_computing_cell_refinement
;
CrysAlisPro, Agilent Technologies,
Version 1.171.37.33 (release 27-03-2014 CrysAlis171 .NET)
(compiled Mar 27 2014,17:12:48)
;
_computing_data_collection
;
CrysAlisPro, Agilent Technologies,
Version 1.171.37.33 (release 27-03-2014 CrysAlis171 .NET)
(compiled Mar 27 2014,17:12:48)
;
_computing_data_reduction
;
CrysAlisPro, Agilent Technologies,
Version 1.171.37.33 (release 27-03-2014 CrysAlis171 .NET)
(compiled Mar 27 2014,17:12:48)
;
_diffrn_ambient_temperature 293
_diffrn_detector 'CCD plate'
_diffrn_detector_area_resol_mean 10.3745
_diffrn_measured_fraction_theta_full 0.98
_diffrn_measured_fraction_theta_max 0.97
_diffrn_measurement_device 'four-circle diffractometer'
_diffrn_measurement_device_type 'Xcalibur, Atlas, Gemini ultra'
_diffrn_measurement_method '\w scans'
_diffrn_radiation_monochromator graphite
_diffrn_radiation_probe x-ray
_diffrn_radiation_source 'X-ray tube'
_diffrn_radiation_type 'Mo K\a'
_diffrn_radiation_wavelength 0.71073
_diffrn_reflns_av_R_equivalents 0.1683
_diffrn_reflns_av_unetI/netI 0.0266
_diffrn_reflns_limit_h_max 23
_diffrn_reflns_limit_h_min -23
_diffrn_reflns_limit_k_max 23
_diffrn_reflns_limit_k_min -22
_diffrn_reflns_limit_l_max 30
_diffrn_reflns_limit_l_min -29
_diffrn_reflns_number 28237
_diffrn_reflns_theta_full 27.91
_diffrn_reflns_theta_max 27.98
_diffrn_reflns_theta_min 2.77
_diffrn_source 'Enhance (Mo) X-ray Source'
_exptl_absorpt_coefficient_mu 11.659
_exptl_absorpt_correction_T_max 0.3786
_exptl_absorpt_correction_T_min 0.1653
_exptl_absorpt_correction_type gaussian
_exptl_absorpt_process_details 'Jana2006  (Petricek, Dusek & Palatinus, 2000)'
_exptl_crystal_density_diffrn 2.8319
_exptl_crystal_description
;
;
_exptl_crystal_F_000 5088
_exptl_crystal_size_max 0.236
_exptl_crystal_size_mid 0.176
_exptl_crystal_size_min 0.098
_refine_diff_density_max 1.19
_refine_diff_density_min -1.13
_refine_ls_extinction_method none
_refine_ls_goodness_of_fit_gt 1.18
_refine_ls_goodness_of_fit_ref 1.16
_refine_ls_number_constraints 0
_refine_ls_number_parameters 123
_refine_ls_number_reflns 1879
_refine_ls_number_restraints 0
_refine_ls_R_factor_all 0.0336
_refine_ls_R_factor_gt 0.0286
_refine_ls_shift/su_max 0.0382
_refine_ls_shift/su_mean 0.0027
_refine_ls_structure_factor_coef Fsqd
_refine_ls_weighting_details w=1/(\s^2^(I)+0.0028387583I^2^)
_refine_ls_weighting_scheme sigma
_refine_ls_wR_factor_gt 0.0837
_refine_ls_wR_factor_ref 0.0879
_reflns_number_gt 1657
_reflns_number_total 1879
_reflns_threshold_expression I>3\s(I)
_cod_data_source_file jgeosci.193_plasil_andersonite_final.cif
_cod_data_source_block I
_cod_original_sg_symbol_Hall '-R 3;-2"'
_cod_original_sg_symbol_H-M 'R -3 m'
_cod_original_formula_sum 'C3 Ca1 Na2 O16.246 H10.492 U1'
_cod_database_code 1566262

loop_
_space_group_symop_id
_space_group_symop_operation_xyz
1 x,y,z
2 -y,x-y,z
3 -x+y,-x,z
4 y,x,-z
5 x-y,-y,-z
6 -x,-x+y,-z
7 -x,-y,-z
8 y,-x+y,-z
9 x-y,x,-z
10 -y,-x,z
11 -x+y,y,z
12 x,x-y,z
13 x+2/3,y+1/3,z+1/3
14 -y+2/3,x-y+1/3,z+1/3
15 -x+y+2/3,-x+1/3,z+1/3
16 y+2/3,x+1/3,-z+1/3
17 x-y+2/3,-y+1/3,-z+1/3
18 -x+2/3,-x+y+1/3,-z+1/3
19 -x+2/3,-y+1/3,-z+1/3
20 y+2/3,-x+y+1/3,-z+1/3
21 x-y+2/3,x+1/3,-z+1/3
22 -y+2/3,-x+1/3,z+1/3
23 -x+y+2/3,y+1/3,z+1/3
24 x+2/3,x-y+1/3,z+1/3
25 x+1/3,y+2/3,z+2/3
26 -y+1/3,x-y+2/3,z+2/3
27 -x+y+1/3,-x+2/3,z+2/3
28 y+1/3,x+2/3,-z+2/3
29 x-y+1/3,-y+2/3,-z+2/3
30 -x+1/3,-x+y+2/3,-z+2/3
31 -x+1/3,-y+2/3,-z+2/3
32 y+1/3,-x+y+2/3,-z+2/3
33 x-y+1/3,x+2/3,-z+2/3
34 -y+1/3,-x+2/3,z+2/3
35 -x+y+1/3,y+2/3,z+2/3
36 x+1/3,x-y+2/3,z+2/3

loop_
_atom_site_label
_atom_site_type_symbol
_atom_site_fract_x
_atom_site_fract_y
_atom_site_fract_z
_atom_site_adp_type
_atom_site_U_iso_or_equiv
_atom_site_site_symmetry_multiplicity
_atom_site_occupancy
_atom_site_calc_flag
_atom_site_refinement_flags
_atom_site_disorder_assembly
_atom_site_disorder_group
U1 U 0.109630(8) 0.219260(16) 0.155110(10) Uani 0.01512(12) 18 1 d . . .
C1 C 0.0761(2) 0.1522(5) 0.2676(3) Uani 0.021(2) 18 1 d . . .
C2 C -0.0170(3) 0.2472(3) 0.0988(2) Uani 0.0165(18) 36 1 d . . .
Ca1 Ca -0.12250(4) 0.12250(4) 0.22287(6) Uani 0.0142(4) 18 1 d . . .
Na1 Na 0.20680(12) 0.4136(2) 0.27605(15) Uani 0.0368(13) 18 1 d . . .
Na2 Na 0.14922(9) 0.29843(18) 0.00377(12) Uani 0.0233(10) 18 1 d . . .
O1 O 0.05961(16) 0.1192(3) 0.1191(2) Uani 0.0249(18) 18 1 d . . .
O2 O 0.16032(17) 0.3206(3) 0.1903(2) Uani 0.0274(19) 18 1 d . . .
O3 O 0.07052(18) 0.1410(4) 0.3191(2) Uani 0.027(2) 18 1 d . . .
O4 O 0.0195(2) 0.1598(3) 0.23784(16) Uani 0.0271(17) 36 1 d . . .
O5 O 0.0625(2) 0.2813(2) 0.08171(15) Uani 0.0221(15) 36 1 d . . .
O6 O -0.0327(2) 0.2076(2) 0.14646(14) Uani 0.0222(15) 36 1 d . . .
O7 O -0.0738(2) 0.2527(2) 0.07125(14) Uani 0.0197(14) 36 1 d . . .
O8 O -0.10672(16) 0.10672(16) 0.3277(2) Uani 0.0229(19) 18 1 d . . .
O9 O 0.07659(18) 0.1532(4) -0.0283(2) Uani 0.030(2) 18 1 d . . .
O10 O 0.2610(3) 0.333333 0.333333 Uani 0.033(2) 18 1 d . . .
O11 O 0.1409(4) 0.4848(4) 0.2264(2) Uani 0.065(3) 36 1 d . . .
O12 O 0 0 0.4118(10) Uani 0.136(11) 6 1 d . . .

loop_
_atom_site_aniso_label
_atom_site_aniso_type_symbol
_atom_site_aniso_U_11
_atom_site_aniso_U_22
_atom_site_aniso_U_33
_atom_site_aniso_U_12
_atom_site_aniso_U_13
_atom_site_aniso_U_23
U1 U 0.01242(14) 0.01746(17) 0.01716(18) 0.00873(8) 0.00077(4) 0.00153(9)
C1 C 0.014(2) 0.022(4) 0.029(4) 0.0111(18) 0.0028(15) 0.006(3)
C2 C 0.015(2) 0.016(2) 0.019(2) 0.0081(19) 0.0033(18) 0.0018(18)
Ca1 Ca 0.0128(5) 0.0128(5) 0.0176(7) 0.0070(5) -0.0001(3) 0.0001(3)
Na1 Na 0.0362(14) 0.042(2) 0.0342(19) 0.0210(10) -0.0020(8) -0.0039(16)
Na2 Na 0.0263(11) 0.0240(15) 0.0187(14) 0.0120(8) 0.0021(6) 0.0043(12)
O1 O 0.024(2) 0.020(3) 0.030(3) 0.0099(13) 0.0008(11) 0.002(2)
O2 O 0.025(2) 0.025(3) 0.032(3) 0.0125(14) -0.0010(12) -0.002(2)
O3 O 0.031(2) 0.036(3) 0.016(3) 0.0179(16) 0.0016(11) 0.003(2)
O4 O 0.0170(18) 0.048(2) 0.023(2) 0.0216(18) 0.0047(15) 0.0119(17)
O5 O 0.0154(17) 0.029(2) 0.0234(19) 0.0126(16) 0.0035(14) 0.0090(15)
O6 O 0.0200(18) 0.028(2) 0.0216(18) 0.0144(16) 0.0056(14) 0.0083(15)
O7 O 0.0141(16) 0.0240(18) 0.0225(18) 0.0107(15) -0.0003(14) 0.0023(14)
O8 O 0.026(2) 0.026(2) 0.020(3) 0.016(2) 0.0000(10) 0.0000(10)
O9 O 0.029(2) 0.027(3) 0.035(3) 0.0133(15) 0.0010(12) 0.002(2)
O10 O 0.028(2) 0.034(3) 0.039(3) 0.0172(16) -0.0032(13) -0.006(3)
O11 O 0.092(4) 0.077(4) 0.049(3) 0.061(4) -0.005(3) -0.007(3)
O12 O 0.119(11) 0.119(11) 0.17(2) 0.060(6) 0 0

loop_
_atom_type_symbol
_atom_type_scat_dispersion_real
_atom_type_scat_dispersion_imag
_atom_type_scat_source
C 0.0033 0.0016 'International Tables Vol C tables 4.2.6.8 and 6.1.1.1'
Ca 0.2262 0.3064 'International Tables Vol C tables 4.2.6.8 and 6.1.1.1'
Na 0.0362 0.0249 'International Tables Vol C tables 4.2.6.8 and 6.1.1.1'
O 0.0106 0.0060 'International Tables Vol C tables 4.2.6.8 and 6.1.1.1'
U -9.6767 9.6646 'International Tables Vol C tables 4.2.6.8 and 6.1.1.1'

loop_
_exptl_crystal_face_index_h
_exptl_crystal_face_index_k
_exptl_crystal_face_index_l
_exptl_crystal_face_perp_dist
0 8 31 0.13611
17 0 22 0.08412
25 -10 -6 0.06664
-8 -4 -29 0.0429
-25 10 3 0.04395
-16 22 14 0.077
16 -22 -14 0.05246
9 8 -25 0.1182
-4 22 -12 0.08678
4 -22 12 0.10124
25 -11 -7 0.063

loop_
_geom_bond_atom_site_label_1
_geom_bond_atom_site_label_2
_geom_bond_site_symmetry_1
_geom_bond_site_symmetry_2
_geom_bond_distance
U1 O5 . . 2.427(4)
U1 O5 . 11_555 2.427(4)
U1 O4 . . 2.419(4)
U1 O4 . 11_555 2.419(5)
U1 O2 . . 1.776(5)
U1 O6 . . 2.454(4)
U1 O6 . 11_555 2.454(6)
U1 O1 . . 1.767(5)
U1 C2 . . 2.876(6)
U1 C2 . 11_555 2.876(7)
U1 C1 . . 2.859(7)
Ca1 O8 . . 2.531(6)
Ca1 O4 . . 2.306(4)
Ca1 O4 . 10_555 2.306(4)
Ca1 O6 . . 2.392(3)
Ca1 O6 . 10_555 2.392(3)
Ca1 O7 . 16_455 2.363(4)
Ca1 O7 . 19_455 2.363(4)
O5 O5 . 11_555 2.791(7)
O5 O2 . . 2.990(6)
O5 Na2 . . 2.330(5)
O5 O6 . . 2.177(5)
O5 O7 . . 2.237(6)
O5 C2 . . 1.298(6)
O8 O4 . . 2.894(6)
O8 O4 . 10_555 2.894(6)
O8 Na2 . 15_455 2.404(5)
O8 O3 . . 2.915(5)
O8 O3 . 2_555 2.915(8)
O8 O7 . 16_455 2.968(6)
O8 O7 . 19_455 2.968(6)
O4 O4 . 11_555 2.155(8)
O4 O2 . . 2.936(5)
O4 O6 . . 2.662(6)
O4 O3 . . 2.226(7)
O4 C1 . . 1.293(8)
O2 Na1 . . 2.488(6)
Na1 O3 . 29_555 2.423(6)
Na1 O10 . . 2.494(6)
Na1 O10 . 31_555 2.494(4)
Na1 O11 . . 2.425(10)
Na1 O11 . 11_555 2.425(9)
Na2 O9 . . 2.372(6)
Na2 O7 . 6_555 2.429(5)
Na2 O7 . 8_555 2.429(4)
O6 O1 . . 2.870(7)
O6 O7 . . 2.226(6)
O6 C2 . . 1.287(6)
O3 C1 . . 1.234(9)
O9 O9 . 4_555 2.723(9)
O9 O9 . 6_555 2.723(5)
O10 O7 . 21_555 2.906(6)
O10 O7 . 22_555 2.906(5)
O7 C2 . . 1.250(7)
O11 O11 . 16_455 2.850(8)
